data_4330681
loop_
_publ_author_name
'Xin-Dong Jiang'
'Shiro Matsukawa'
'Satoshi Kojima'
'Yohsuke Yamamoto'

_publ_contact_author_email xdjiang@henu.edu.cn
_publ_contact_author_name 'Xin-Dong Jiang'
_publ_section_title
;
 Synthesis and Characterization of Antiapicophilic Arsoranes and Related
 Compounds
;
_journal_name_full 'Inorganic Chemistry'
_journal_page_first 10996
_journal_page_last 11006
_journal_paper_doi 10.1021/ic3014893
_journal_volume 51
_journal_year 2012
_chemical_formula_sum 'C30 H17 As F28 O2'
_chemical_formula_weight 1016.36
_chemical_name_systematic
; 
 ? 
;
_space_group_IT_number 2
_symmetry_cell_setting triclinic
_symmetry_space_group_name_Hall '-P 1'
_symmetry_space_group_name_H-M 'P -1'
_atom_sites_solution_hydrogens geom
_atom_sites_solution_primary direct
_atom_sites_solution_secondary difmap
_audit_creation_method SHELXL-97
_cell_angle_alpha 81.8350(10)
_cell_angle_beta 72.9730(10)
_cell_angle_gamma 66.7410(10)
_cell_formula_units_Z 2
_cell_length_a 10.54000(10)
_cell_length_b 12.1040(2)
_cell_length_c 16.1730(3)
_cell_measurement_temperature 200(2)
_cell_volume 1811.70(5)
_computing_structure_refinement 'SHELXL-97 (Sheldrick, 1997)'
_computing_structure_solution 'SHELXS-97 (Sheldrick, 1990)'
_diffrn_ambient_temperature 200(2)
_diffrn_measured_fraction_theta_full 0.923
_diffrn_measured_fraction_theta_max 0.923
_diffrn_radiation_monochromator graphite
_diffrn_radiation_source 'fine-focus sealed tube'
_diffrn_radiation_type MoK\a
_diffrn_radiation_wavelength 0.71069
_diffrn_reflns_av_R_equivalents 0.0000
_diffrn_reflns_av_sigmaI/netI 0.0218
_diffrn_reflns_limit_h_max 12
_diffrn_reflns_limit_h_min 0
_diffrn_reflns_limit_k_max 15
_diffrn_reflns_limit_k_min -14
_diffrn_reflns_limit_l_max 21
_diffrn_reflns_limit_l_min -20
_diffrn_reflns_number 8031
_diffrn_reflns_theta_full 27.93
_diffrn_reflns_theta_max 27.93
_diffrn_reflns_theta_min 1.83
_exptl_absorpt_coefficient_mu 1.113
_exptl_absorpt_correction_T_max 0.8081
_exptl_absorpt_correction_T_min 0.5548
_exptl_crystal_density_diffrn 1.863
_exptl_crystal_F_000 996
_exptl_crystal_size_max 0.60
_exptl_crystal_size_mid 0.20
_exptl_crystal_size_min 0.20
_refine_diff_density_max 0.935
_refine_diff_density_min -1.236
_refine_diff_density_rms 0.241
_refine_ls_extinction_method none
_refine_ls_goodness_of_fit_ref 1.164
_refine_ls_hydrogen_treatment mixed
_refine_ls_matrix_type full
_refine_ls_number_parameters 553
_refine_ls_number_reflns 8031
_refine_ls_number_restraints 0
_refine_ls_restrained_S_all 1.164
_refine_ls_R_factor_all 0.0483
_refine_ls_R_factor_gt 0.0409
_refine_ls_shift/su_max 0.000
_refine_ls_shift/su_mean 0.000
_refine_ls_structure_factor_coef Fsqd
_refine_ls_weighting_details 'calc w=1/[\s^2^(Fo^2^)+(0.0881P)^2^+1.1897P] where P=(Fo^2^+2Fc^2^)/3'
_refine_ls_weighting_scheme calc
_refine_ls_wR_factor_gt 0.1174
_refine_ls_wR_factor_ref 0.1378
_reflns_number_gt 7512
_reflns_number_total 8031
_reflns_threshold_expression >2sigma(I)
_cod_data_source_file ic3014893_si_002_9.cif
_cod_data_source_block ex657_7c
_cod_database_code 4330681

loop_
_symmetry_equiv_pos_as_xyz
'x, y, z'
'-x, -y, -z'

loop_
_atom_site_label
_atom_site_type_symbol
_atom_site_fract_x
_atom_site_fract_y
_atom_site_fract_z
_atom_site_U_iso_or_equiv
_atom_site_adp_type
_atom_site_occupancy
_atom_site_symmetry_multiplicity
_atom_site_calc_flag
_atom_site_refinement_flags
C1 C 0.1406(3) 0.2650(2) 0.35455(14) 0.0205(4) Uani 1 1 d .
C2 C 0.2381(3) 0.2809(2) 0.38940(16) 0.0256(5) Uani 1 1 d .
H2A H 0.3340 0.2647 0.3563 0.031 Uiso 1 1 calc R
C3 C 0.1932(4) 0.3206(3) 0.47323(18) 0.0340(6) Uani 1 1 d .
H3A H 0.2584 0.3310 0.4985 0.041 Uiso 1 1 calc R
C4 C 0.0517(4) 0.3452(3) 0.52011(18) 0.0375(7) Uani 1 1 d .
H4A H 0.0210 0.3728 0.5774 0.045 Uiso 1 1 calc R
C5 C -0.0449(3) 0.3302(3) 0.48480(17) 0.0335(6) Uani 1 1 d .
H5A H -0.1411 0.3475 0.5177 0.040 Uiso 1 1 calc R
C6 C -0.0007(3) 0.2896(2) 0.40071(15) 0.0232(5) Uani 1 1 d .
C7 C -0.0900(3) 0.2631(2) 0.35117(15) 0.0231(5) Uani 1 1 d .
C8 C -0.1890(3) 0.3827(2) 0.31218(17) 0.0274(5) Uani 1 1 d .
C9 C -0.3229(3) 0.4802(3) 0.3674(2) 0.0383(7) Uani 1 1 d .
C10 C -0.3718(4) 0.6046(4) 0.3212(3) 0.0561(10) Uani 1 1 d .
C11 C -0.1737(3) 0.1876(3) 0.41177(17) 0.0313(6) Uani 1 1 d .
C12 C -0.2472(4) 0.1268(3) 0.3724(2) 0.0385(7) Uani 1 1 d .
C13 C -0.3061(8) 0.0400(6) 0.4343(3) 0.090(2) Uani 1 1 d .
C14 C 0.1623(3) 0.2720(2) 0.13320(14) 0.0206(4) Uani 1 1 d .
C15 C 0.0569(3) 0.2714(2) 0.09842(16) 0.0276(5) Uani 1 1 d .
H15A H -0.0117 0.2383 0.1307 0.033 Uiso 1 1 calc R
C16 C 0.0532(4) 0.3201(3) 0.01540(18) 0.0366(6) Uani 1 1 d .
H16A H -0.0161 0.3179 -0.0102 0.044 Uiso 1 1 calc R
C17 C 0.1508(4) 0.3717(3) -0.02988(19) 0.0397(7) Uani 1 1 d .
H17A H 0.1461 0.4066 -0.0859 0.048 Uiso 1 1 calc R
C18 C 0.2549(3) 0.3734(3) 0.00514(17) 0.0328(6) Uani 1 1 d .
H18A H 0.3203 0.4101 -0.0262 0.039 Uiso 1 1 calc R
C19 C 0.2632(3) 0.3206(2) 0.08714(15) 0.0232(5) Uani 1 1 d .
C20 C 0.3780(3) 0.3055(2) 0.13258(15) 0.0224(5) Uani 1 1 d .
C21 C 0.3764(3) 0.4283(2) 0.15339(16) 0.0285(5) Uani 1 1 d .
C22 C 0.2290(3) 0.5277(2) 0.19016(18) 0.0303(6) Uani 1 1 d .
C23 C 0.2330(4) 0.6300(3) 0.2352(2) 0.0430(8) Uani 1 1 d .
C24 C 0.5280(3) 0.2302(3) 0.07200(16) 0.0285(5) Uani 1 1 d .
C25 C 0.6653(3) 0.1965(3) 0.1028(2) 0.0387(7) Uani 1 1 d .
C26 C 0.7997(4) 0.0987(4) 0.0504(3) 0.0522(9) Uani 1 1 d .
C27 C 0.2931(3) 0.0186(2) 0.24261(18) 0.0278(5) Uani 1 1 d .
C28 C 0.2073(4) -0.0375(3) 0.3174(2) 0.0409(7) Uani 1 1 d .
H28A H 0.1162 -0.0251 0.3061 0.061 Uiso 1 1 calc R
H28B H 0.1889 0.0007 0.3715 0.061 Uiso 1 1 calc R
H28C H 0.2621 -0.1239 0.3225 0.061 Uiso 1 1 calc R
C29 C 0.4417(4) -0.0136(3) 0.2549(3) 0.0465(8) Uani 1 1 d .
H29A H 0.4901 -0.1013 0.2571 0.070 Uiso 1 1 calc R
H29B H 0.4332 0.0195 0.3090 0.070 Uiso 1 1 calc R
H29C H 0.4975 0.0204 0.2063 0.070 Uiso 1 1 calc R
C30 C 0.2985(5) -0.0220(3) 0.1560(2) 0.0484(9) Uani 1 1 d .
H30A H 0.3464 -0.1096 0.1531 0.073 Uiso 1 1 calc R
H30B H 0.3516 0.0159 0.1087 0.073 Uiso 1 1 calc R
H30C H 0.2009 0.0018 0.1505 0.073 Uiso 1 1 calc R
As1 As 0.19219(2) 0.197299(18) 0.243216(13) 0.01662(9) Uani 1 1 d .
O1 O 0.0015(2) 0.19545(16) 0.28005(11) 0.0218(3) Uani 1 1 d .
O2 O 0.35884(19) 0.23889(16) 0.20853(11) 0.0219(3) Uani 1 1 d .
F1 F -0.23563(19) 0.35316(17) 0.25221(11) 0.0371(4) Uani 1 1 d .
F2 F -0.10037(18) 0.44072(15) 0.26870(12) 0.0364(4) Uani 1 1 d .
F3 F -0.2979(2) 0.4981(2) 0.44055(14) 0.0542(6) Uani 1 1 d .
F4 F -0.4339(2) 0.4446(2) 0.38969(14) 0.0527(5) Uani 1 1 d .
F5 F -0.3820(3) 0.5959(3) 0.24302(18) 0.0772(9) Uani 1 1 d .
F6 F -0.2835(3) 0.6606(2) 0.3145(2) 0.0860(10) Uani 1 1 d .
F7 F -0.5004(3) 0.6728(3) 0.3668(2) 0.0832(9) Uani 1 1 d .
F8 F -0.2763(2) 0.2566(2) 0.47624(11) 0.0437(5) Uani 1 1 d .
F9 F -0.0801(2) 0.09789(17) 0.44874(11) 0.0384(4) Uani 1 1 d .
F10 F -0.1632(3) 0.0698(2) 0.30145(17) 0.0624(7) Uani 1 1 d .
F11 F -0.3636(3) 0.2116(2) 0.35212(18) 0.0617(6) Uani 1 1 d .
F12 F -0.3833(8) 0.0843(7) 0.5067(2) 0.188(3) Uani 1 1 d .
F13 F -0.1990(8) -0.0544(5) 0.4506(5) 0.198(4) Uani 1 1 d .
F14 F -0.3739(4) -0.0007(3) 0.3975(2) 0.0958(12) Uani 1 1 d .
F15 F 0.4409(3) 0.47816(18) 0.08161(12) 0.0493(6) Uani 1 1 d .
F16 F 0.4525(2) 0.40855(16) 0.21234(12) 0.0368(4) Uani 1 1 d .
F17 F 0.14263(19) 0.48063(15) 0.24829(13) 0.0400(4) Uani 1 1 d .
F18 F 0.1687(3) 0.57970(19) 0.12508(15) 0.0584(6) Uani 1 1 d .
F19 F 0.3311(3) 0.6714(2) 0.18782(17) 0.0722(8) Uani 1 1 d .
F20 F 0.2634(3) 0.5919(2) 0.31052(14) 0.0590(6) Uani 1 1 d .
F21 F 0.1057(3) 0.71786(19) 0.25073(18) 0.0683(7) Uani 1 1 d .
F22 F 0.5528(2) 0.28452(18) -0.00752(10) 0.0393(4) Uani 1 1 d .
F23 F 0.51970(18) 0.12506(15) 0.05912(11) 0.0328(4) Uani 1 1 d .
F24 F 0.6447(2) 0.1590(3) 0.18521(13) 0.0585(6) Uani 1 1 d .
F25 F 0.6999(2) 0.2945(2) 0.09454(16) 0.0573(6) Uani 1 1 d .
F26 F 0.8275(3) 0.1295(3) -0.03279(17) 0.0802(9) Uani 1 1 d .
F27 F 0.7866(3) -0.0051(2) 0.0581(3) 0.0872(10) Uani 1 1 d .
F28 F 0.9105(2) 0.0848(3) 0.07895(19) 0.0711(8) Uani 1 1 d .

loop_
_atom_site_aniso_label
_atom_site_aniso_U_11
_atom_site_aniso_U_22
_atom_site_aniso_U_33
_atom_site_aniso_U_23
_atom_site_aniso_U_13
_atom_site_aniso_U_12
C1 0.0297(13) 0.0218(10) 0.0130(9) -0.0003(8) -0.0051(8) -0.0132(9)
C2 0.0308(14) 0.0325(13) 0.0199(11) -0.0020(9) -0.0081(9) -0.0170(10)
C3 0.0440(17) 0.0448(16) 0.0227(12) -0.0049(11) -0.0118(11) -0.0228(13)
C4 0.0470(18) 0.0511(18) 0.0183(12) -0.0092(11) -0.0073(11) -0.0205(14)
C5 0.0358(16) 0.0466(16) 0.0172(11) -0.0064(10) -0.0001(10) -0.0175(12)
C6 0.0283(13) 0.0282(12) 0.0157(10) -0.0009(8) -0.0044(9) -0.0141(9)
C7 0.0228(12) 0.0330(12) 0.0152(10) 0.0013(9) -0.0021(8) -0.0149(9)
C8 0.0224(13) 0.0356(14) 0.0228(12) -0.0004(10) -0.0028(9) -0.0117(10)
C9 0.0256(15) 0.0460(17) 0.0358(15) -0.0053(12) -0.0033(11) -0.0077(12)
C10 0.040(2) 0.045(2) 0.060(2) 0.0003(17) -0.0050(16) 0.0021(15)
C11 0.0326(15) 0.0469(16) 0.0200(11) 0.0082(11) -0.0062(10) -0.0240(12)
C12 0.0443(19) 0.0548(19) 0.0308(14) 0.0117(13) -0.0132(12) -0.0351(15)
C13 0.144(6) 0.136(5) 0.062(3) 0.057(3) -0.056(3) -0.125(5)
C14 0.0266(12) 0.0212(10) 0.0135(9) 0.0007(8) -0.0052(8) -0.0089(9)
C15 0.0333(14) 0.0324(13) 0.0196(11) 0.0010(9) -0.0099(10) -0.0133(10)
C16 0.0410(17) 0.0480(17) 0.0230(13) 0.0037(11) -0.0172(11) -0.0141(13)
C17 0.0498(19) 0.0466(17) 0.0197(12) 0.0077(11) -0.0123(12) -0.0153(14)
C18 0.0430(16) 0.0364(14) 0.0176(11) 0.0042(10) -0.0037(10) -0.0180(12)
C19 0.0293(13) 0.0237(11) 0.0148(10) -0.0007(8) -0.0023(8) -0.0105(9)
C20 0.0256(13) 0.0261(11) 0.0159(10) -0.0039(8) 0.0022(8) -0.0143(9)
C21 0.0351(15) 0.0328(13) 0.0194(11) -0.0049(9) 0.0048(9) -0.0216(11)
C22 0.0399(16) 0.0236(12) 0.0273(13) -0.0004(10) -0.0044(11) -0.0149(11)
C23 0.055(2) 0.0343(15) 0.0380(16) -0.0122(12) 0.0080(14) -0.0251(14)
C24 0.0303(14) 0.0363(14) 0.0199(11) -0.0096(10) 0.0023(9) -0.0170(11)
C25 0.0289(16) 0.0540(19) 0.0346(15) -0.0207(13) 0.0021(11) -0.0179(13)
C26 0.0304(18) 0.063(2) 0.064(2) -0.0338(19) -0.0065(15) -0.0121(15)
C27 0.0362(15) 0.0153(10) 0.0312(13) 0.0002(9) -0.0112(10) -0.0075(9)
C28 0.052(2) 0.0237(13) 0.0458(17) 0.0127(12) -0.0146(14) -0.0166(12)
C29 0.0386(18) 0.0281(15) 0.067(2) 0.0052(14) -0.0223(16) -0.0023(12)
C30 0.081(3) 0.0235(14) 0.0427(18) -0.0102(12) -0.0189(17) -0.0166(15)
As1 0.02253(15) 0.01638(13) 0.01288(13) -0.00014(8) -0.00522(9) -0.00892(9)
O1 0.0262(9) 0.0265(8) 0.0169(7) -0.0011(6) -0.0053(6) -0.0143(7)
O2 0.0239(9) 0.0274(9) 0.0165(8) -0.0003(6) -0.0042(6) -0.0126(7)
F1 0.0357(10) 0.0483(10) 0.0265(8) -0.0006(7) -0.0146(7) -0.0106(8)
F2 0.0287(9) 0.0333(9) 0.0400(9) 0.0108(7) -0.0031(7) -0.0123(7)
F3 0.0504(13) 0.0575(13) 0.0442(11) -0.0215(10) -0.0111(9) -0.0037(10)
F4 0.0280(10) 0.0672(14) 0.0514(12) -0.0055(10) 0.0051(8) -0.0155(9)
F5 0.0709(17) 0.0676(16) 0.0584(15) 0.0139(12) -0.0196(13) 0.0067(13)
F6 0.0707(19) 0.0401(13) 0.132(3) 0.0021(15) -0.0145(17) -0.0146(12)
F7 0.0519(15) 0.0610(16) 0.087(2) -0.0089(14) 0.0018(13) 0.0178(12)
F8 0.0386(11) 0.0692(13) 0.0240(8) -0.0012(8) 0.0043(7) -0.0297(9)
F9 0.0465(11) 0.0492(10) 0.0302(8) 0.0194(7) -0.0188(7) -0.0296(8)
F10 0.0543(15) 0.0777(16) 0.0729(16) -0.0284(13) -0.0019(11) -0.0448(12)
F11 0.0546(15) 0.0724(15) 0.0752(16) 0.0053(12) -0.0396(12) -0.0278(12)
F12 0.297(7) 0.346(9) 0.056(2) 0.024(3) -0.006(3) -0.298(8)
F13 0.302(8) 0.155(4) 0.301(8) 0.175(5) -0.249(7) -0.195(5)
F14 0.134(3) 0.144(3) 0.082(2) 0.042(2) -0.054(2) -0.124(3)
F15 0.0733(15) 0.0448(10) 0.0299(9) -0.0072(8) 0.0181(9) -0.0425(10)
F16 0.0348(10) 0.0429(10) 0.0390(9) -0.0162(7) -0.0047(7) -0.0197(7)
F17 0.0322(10) 0.0290(8) 0.0509(11) -0.0042(7) 0.0075(8) -0.0151(7)
F18 0.0847(17) 0.0350(10) 0.0489(12) -0.0003(9) -0.0339(12) -0.0043(10)
F19 0.102(2) 0.0550(13) 0.0642(15) -0.0201(11) 0.0222(14) -0.0595(15)
F20 0.0719(16) 0.0673(14) 0.0380(11) -0.0248(10) -0.0013(10) -0.0278(12)
F21 0.0793(19) 0.0314(11) 0.0794(18) -0.0216(11) -0.0083(13) -0.0075(10)
F22 0.0414(10) 0.0547(11) 0.0190(7) -0.0073(7) 0.0080(7) -0.0243(8)
F23 0.0330(9) 0.0343(8) 0.0322(8) -0.0157(7) -0.0032(6) -0.0125(7)
F24 0.0360(11) 0.1035(19) 0.0362(11) -0.0071(11) -0.0129(8) -0.0220(11)
F25 0.0362(12) 0.0674(14) 0.0763(16) -0.0384(12) 0.0021(10) -0.0275(10)
F26 0.0497(15) 0.114(2) 0.0510(14) -0.0410(15) 0.0113(11) -0.0088(14)
F27 0.0447(15) 0.0541(15) 0.161(3) -0.0366(18) -0.0264(16) -0.0061(11)
F28 0.0263(12) 0.099(2) 0.0871(19) -0.0496(16) -0.0088(11) -0.0118(11)

loop_
_atom_type_symbol
_atom_type_description
_atom_type_scat_dispersion_real
_atom_type_scat_dispersion_imag
_atom_type_scat_source
C C 0.0033 0.0016 'International Tables Vol C Tables 4.2.6.8 and 6.1.1.4'
H H 0.0000 0.0000 'International Tables Vol C Tables 4.2.6.8 and 6.1.1.4'
O O 0.0106 0.0060 'International Tables Vol C Tables 4.2.6.8 and 6.1.1.4'
F F 0.0171 0.0103 'International Tables Vol C Tables 4.2.6.8 and 6.1.1.4'
As As 0.0499 2.0058 'International Tables Vol C Tables 4.2.6.8 and 6.1.1.4'

loop_
_geom_angle_atom_site_label_1
_geom_angle_atom_site_label_2
_geom_angle_atom_site_label_3
_geom_angle
C6 C1 C2 121.9(2)
C6 C1 As1 114.60(17)
C2 C1 As1 123.34(19)
C3 C2 C1 118.9(3)
C2 C3 C4 119.5(3)
C5 C4 C3 121.2(3)
C4 C5 C6 119.8(3)
C1 C6 C5 118.6(2)
C1 C6 C7 113.7(2)
C5 C6 C7 127.6(2)
O1 C7 C6 109.0(2)
O1 C7 C11 108.4(2)
C6 C7 C11 108.99(19)
O1 C7 C8 104.95(18)
C6 C7 C8 111.6(2)
C11 C7 C8 113.8(2)
F1 C8 F2 106.5(2)
F1 C8 C9 105.4(2)
F2 C8 C9 105.5(2)
F1 C8 C7 108.9(2)
F2 C8 C7 105.2(2)
C9 C8 C7 124.2(2)
F4 C9 F3 108.1(3)
F4 C9 C10 106.8(3)
F3 C9 C10 106.3(3)
F4 C9 C8 109.9(3)
F3 C9 C8 110.9(2)
C10 C9 C8 114.5(3)
F5 C10 F6 108.7(4)
F5 C10 F7 107.7(4)
F6 C10 F7 107.9(4)
F5 C10 C9 111.7(3)
F6 C10 C9 111.7(3)
F7 C10 C9 109.1(3)
F9 C11 F8 107.2(2)
F9 C11 C12 106.2(2)
F8 C11 C12 106.6(2)
F9 C11 C7 107.3(2)
F8 C11 C7 109.6(2)
C12 C11 C7 119.3(2)
F10 C12 F11 107.5(3)
F10 C12 C13 108.3(4)
F11 C12 C13 103.8(4)
F10 C12 C11 112.6(3)
F11 C12 C11 109.3(3)
C13 C12 C11 114.7(3)
F12 C13 F13 106.2(5)
F12 C13 F14 111.3(5)
F13 C13 F14 105.9(6)
F12 C13 C12 113.5(5)
F13 C13 C12 109.1(5)
F14 C13 C12 110.4(3)
C15 C14 C19 121.5(2)
C15 C14 As1 124.30(19)
C19 C14 As1 114.10(18)
C14 C15 C16 118.8(3)
C17 C16 C15 120.0(3)
C18 C17 C16 121.1(3)
C17 C18 C19 119.5(3)
C14 C19 C18 119.1(2)
C14 C19 C20 114.4(2)
C18 C19 C20 126.5(2)
O2 C20 C19 109.7(2)
O2 C20 C21 108.95(19)
C19 C20 C21 112.9(2)
O2 C20 C24 107.0(2)
C19 C20 C24 107.62(19)
C21 C20 C24 110.5(2)
F15 C21 F16 107.1(2)
F15 C21 C22 105.7(2)
F16 C21 C22 106.3(2)
F15 C21 C20 110.6(2)
F16 C21 C20 109.0(2)
C22 C21 C20 117.5(2)
F17 C22 F18 108.8(3)
F17 C22 C23 106.6(2)
F18 C22 C23 106.4(2)
F17 C22 C21 110.7(2)
F18 C22 C21 108.9(2)
C23 C22 C21 115.3(3)
F19 C23 F21 110.0(3)
F19 C23 F20 107.5(3)
F21 C23 F20 107.4(3)
F19 C23 C22 111.5(3)
F21 C23 C22 109.3(3)
F20 C23 C22 110.9(3)
F23 C24 F22 106.2(2)
F23 C24 C25 106.6(2)
F22 C24 C25 106.0(2)
F23 C24 C20 106.1(2)
F22 C24 C20 111.7(2)
C25 C24 C20 119.4(2)
F24 C25 F25 108.8(3)
F24 C25 C26 107.4(3)
F25 C25 C26 105.2(3)
F24 C25 C24 110.9(2)
F25 C25 C24 109.1(3)
C26 C25 C24 115.2(2)
F27 C26 F28 107.8(4)
F27 C26 F26 107.9(3)
F28 C26 F26 108.5(3)
F27 C26 C25 112.3(3)
F28 C26 C25 109.1(3)
F26 C26 C25 111.1(3)
C29 C27 C30 112.3(3)
C29 C27 C28 109.4(3)
C30 C27 C28 110.3(3)
C29 C27 As1 109.19(19)
C30 C27 As1 106.68(18)
C28 C27 As1 108.86(19)
O2 As1 C1 90.21(9)
O2 As1 O1 166.66(8)
C1 As1 O1 83.66(9)
O2 As1 C14 83.80(9)
C1 As1 C14 131.19(10)
O1 As1 C14 91.33(9)
O2 As1 C27 97.67(10)
C1 As1 C27 113.80(10)
O1 As1 C27 95.64(10)
C14 As1 C27 115.01(10)
C7 O1 As1 116.28(15)
C20 O2 As1 117.68(15)

loop_
_geom_bond_atom_site_label_1
_geom_bond_atom_site_label_2
_geom_bond_distance
C1 C6 1.388(4)
C1 C2 1.392(3)
C1 As1 1.924(2)
C2 C3 1.387(4)
C3 C4 1.392(5)
C4 C5 1.383(4)
C5 C6 1.395(3)
C6 C7 1.544(3)
C7 O1 1.385(3)
C7 C11 1.565(3)
C7 C8 1.586(4)
C8 F1 1.351(3)
C8 F2 1.362(3)
C8 C9 1.558(4)
C9 F4 1.338(4)
C9 F3 1.349(4)
C9 C10 1.544(5)
C10 F5 1.322(5)
C10 F6 1.325(5)
C10 F7 1.329(4)
C11 F9 1.351(3)
C11 F8 1.352(4)
C11 C12 1.555(4)
C12 F10 1.313(4)
C12 F11 1.346(4)
C12 C13 1.531(5)
C13 F12 1.263(9)
C13 F13 1.311(9)
C13 F14 1.312(5)
C14 C15 1.387(4)
C14 C19 1.393(3)
C14 As1 1.931(2)
C15 C16 1.393(3)
C16 C17 1.386(5)
C17 C18 1.382(5)
C18 C19 1.399(3)
C19 C20 1.531(4)
C20 O2 1.379(3)
C20 C21 1.563(3)
C20 C24 1.581(4)
C21 F15 1.355(3)
C21 F16 1.357(3)
C21 C22 1.550(4)
C22 F17 1.339(3)
C22 F18 1.340(3)
C22 C23 1.544(4)
C23 F19 1.321(4)
C23 F21 1.322(4)
C23 F20 1.323(4)
C24 F23 1.358(3)
C24 F22 1.361(3)
C24 C25 1.552(4)
C25 F24 1.328(4)
C25 F25 1.351(4)
C25 C26 1.544(4)
C26 F27 1.302(5)
C26 F28 1.320(4)
C26 F26 1.322(5)
C27 C29 1.524(4)
C27 C30 1.528(4)
C27 C28 1.534(4)
C27 As1 1.998(2)
As1 O2 1.9221(18)
As1 O1 1.9305(18)

loop_
_geom_torsion_atom_site_label_1
_geom_torsion_atom_site_label_2
_geom_torsion_atom_site_label_3
_geom_torsion_atom_site_label_4
_geom_torsion
C6 C1 C2 C3 1.1(4)
As1 C1 C2 C3 -174.4(2)
C1 C2 C3 C4 -0.8(4)
C2 C3 C4 C5 0.3(5)
C3 C4 C5 C6 0.1(5)
C2 C1 C6 C5 -0.7(4)
As1 C1 C6 C5 175.2(2)
C2 C1 C6 C7 -178.6(2)
As1 C1 C6 C7 -2.8(3)
C4 C5 C6 C1 0.1(4)
C4 C5 C6 C7 177.7(3)
C1 C6 C7 O1 13.4(3)
C5 C6 C7 O1 -164.3(3)
C1 C6 C7 C11 131.5(2)
C5 C6 C7 C11 -46.2(4)
C1 C6 C7 C8 -102.0(2)
C5 C6 C7 C8 80.3(3)
O1 C7 C8 F1 46.5(3)
C6 C7 C8 F1 164.4(2)
C11 C7 C8 F1 -71.8(3)
O1 C7 C8 F2 -67.2(2)
C6 C7 C8 F2 50.7(3)
C11 C7 C8 F2 174.5(2)
O1 C7 C8 C9 171.5(3)
C6 C7 C8 C9 -70.7(3)
C11 C7 C8 C9 53.2(4)
F1 C8 C9 F4 47.2(3)
F2 C8 C9 F4 159.7(2)
C7 C8 C9 F4 -79.2(3)
F1 C8 C9 F3 166.7(3)
F2 C8 C9 F3 -80.9(3)
C7 C8 C9 F3 40.3(4)
F1 C8 C9 C10 -73.0(3)
F2 C8 C9 C10 39.4(4)
C7 C8 C9 C10 160.6(3)
F4 C9 C10 F5 -72.8(4)
F3 C9 C10 F5 171.9(3)
C8 C9 C10 F5 49.1(4)
F4 C9 C10 F6 165.2(3)
F3 C9 C10 F6 49.9(4)
C8 C9 C10 F6 -72.8(4)
F4 C9 C10 F7 46.1(5)
F3 C9 C10 F7 -69.2(4)
C8 C9 C10 F7 168.0(3)
O1 C7 C11 F9 71.4(3)
C6 C7 C11 F9 -47.0(3)
C8 C7 C11 F9 -172.2(2)
O1 C7 C11 F8 -172.5(2)
C6 C7 C11 F8 69.1(3)
C8 C7 C11 F8 -56.1(3)
O1 C7 C11 C12 -49.2(3)
C6 C7 C11 C12 -167.7(3)
C8 C7 C11 C12 67.1(3)
F9 C11 C12 F10 -74.5(3)
F8 C11 C12 F10 171.4(3)
C7 C11 C12 F10 46.7(4)
F9 C11 C12 F11 166.1(2)
F8 C11 C12 F11 52.0(3)
C7 C11 C12 F11 -72.7(3)
F9 C11 C12 C13 49.9(5)
F8 C11 C12 C13 -64.2(5)
C7 C11 C12 C13 171.1(4)
F10 C12 C13 F12 176.8(5)
F11 C12 C13 F12 -69.1(6)
C11 C12 C13 F12 50.1(7)
F10 C12 C13 F13 58.6(5)
F11 C12 C13 F13 172.7(5)
C11 C12 C13 F13 -68.1(6)
F10 C12 C13 F14 -57.4(7)
F11 C12 C13 F14 56.7(6)
C11 C12 C13 F14 176.0(5)
C19 C14 C15 C16 0.3(4)
As1 C14 C15 C16 -175.0(2)
C14 C15 C16 C17 -2.2(4)
C15 C16 C17 C18 1.6(5)
C16 C17 C18 C19 0.9(5)
C15 C14 C19 C18 2.1(4)
As1 C14 C19 C18 177.9(2)
C15 C14 C19 C20 -175.8(2)
As1 C14 C19 C20 -0.1(3)
C17 C18 C19 C14 -2.7(4)
C17 C18 C19 C20 174.9(3)
C14 C19 C20 O2 3.7(3)
C18 C19 C20 O2 -174.0(2)
C14 C19 C20 C21 -118.0(2)
C18 C19 C20 C21 64.3(3)
C14 C19 C20 C24 119.8(2)
C18 C19 C20 C24 -57.9(3)
O2 C20 C21 F15 159.5(2)
C19 C20 C21 F15 -78.4(3)
C24 C20 C21 F15 42.1(3)
O2 C20 C21 F16 42.0(3)
C19 C20 C21 F16 164.06(19)
C24 C20 C21 F16 -75.4(2)
O2 C20 C21 C22 -79.0(3)
C19 C20 C21 C22 43.1(3)
C24 C20 C21 C22 163.7(2)
F15 C21 C22 F17 165.0(2)
F16 C21 C22 F17 -81.3(3)
C20 C21 C22 F17 41.0(3)
F15 C21 C22 F18 45.4(3)
F16 C21 C22 F18 159.1(2)
C20 C21 C22 F18 -78.6(3)
F15 C21 C22 C23 -74.0(3)
F16 C21 C22 C23 39.7(3)
C20 C21 C22 C23 162.0(2)
F17 C22 C23 F19 171.0(3)
F18 C22 C23 F19 -73.0(4)
C21 C22 C23 F19 47.8(4)
F17 C22 C23 F21 -67.1(3)
F18 C22 C23 F21 48.9(3)
C21 C22 C23 F21 169.7(2)
F17 C22 C23 F20 51.2(4)
F18 C22 C23 F20 167.2(3)
C21 C22 C23 F20 -72.0(3)
O2 C20 C24 F23 60.3(3)
C19 C20 C24 F23 -57.5(3)
C21 C20 C24 F23 178.8(2)
O2 C20 C24 F22 175.6(2)
C19 C20 C24 F22 57.8(3)
C21 C20 C24 F22 -65.9(3)
O2 C20 C24 C25 -60.0(3)
C19 C20 C24 C25 -177.8(2)
C21 C20 C24 C25 58.5(3)
F23 C24 C25 F24 -76.4(3)
F22 C24 C25 F24 170.7(2)
C20 C24 C25 F24 43.6(4)
F23 C24 C25 F25 163.8(2)
F22 C24 C25 F25 50.9(3)
C20 C24 C25 F25 -76.2(3)
F23 C24 C25 C26 45.8(4)
F22 C24 C25 C26 -67.0(4)
C20 C24 C25 C26 165.9(3)
F24 C25 C26 F27 59.0(4)
F25 C25 C26 F27 174.8(3)
C24 C25 C26 F27 -65.1(5)
F24 C25 C26 F28 -60.5(4)
F25 C25 C26 F28 55.4(4)
C24 C25 C26 F28 175.5(3)
F24 C25 C26 F26 180.0(3)
F25 C25 C26 F26 -64.2(4)
C24 C25 C26 F26 55.9(4)
C6 C1 As1 O2 162.39(18)
C2 C1 As1 O2 -21.8(2)
C6 C1 As1 O1 -5.74(18)
C2 C1 As1 O1 170.1(2)
C6 C1 As1 C14 80.5(2)
C2 C1 As1 C14 -103.7(2)
C6 C1 As1 C27 -99.1(2)
C2 C1 As1 C27 76.7(2)
C15 C14 As1 O2 173.2(2)
C19 C14 As1 O2 -2.45(18)
C15 C14 As1 C1 -102.0(2)
C19 C14 As1 C1 82.4(2)
C15 C14 As1 O1 -19.3(2)
C19 C14 As1 O1 165.11(18)
C15 C14 As1 C27 77.6(2)
C19 C14 As1 C27 -98.0(2)
C29 C27 As1 O2 24.0(2)
C30 C27 As1 O2 -97.6(2)
C28 C27 As1 O2 143.4(2)
C29 C27 As1 C1 -69.6(2)
C30 C27 As1 C1 168.8(2)
C28 C27 As1 C1 49.8(2)
C29 C27 As1 O1 -155.1(2)
C30 C27 As1 O1 83.2(2)
C28 C27 As1 O1 -35.8(2)
C29 C27 As1 C14 110.8(2)
C30 C27 As1 C14 -10.9(3)
C28 C27 As1 C14 -129.9(2)
C6 C7 O1 As1 -18.4(2)
C11 C7 O1 As1 -136.92(17)
C8 C7 O1 As1 101.17(19)
O2 As1 O1 C7 -48.7(4)
C1 As1 O1 C7 14.41(17)
C14 As1 O1 C7 -116.91(17)
C27 As1 O1 C7 127.80(17)
C19 C20 O2 As1 -5.8(2)
C21 C20 O2 As1 118.15(19)
C24 C20 O2 As1 -122.33(18)
C1 As1 O2 C20 -126.55(17)
O1 As1 O2 C20 -64.2(4)
C14 As1 O2 C20 4.91(17)
C27 As1 O2 C20 119.39(17)

loop_
_cod_related_entry_id
_cod_related_entry_database
_cod_related_entry_code
1 ChemSpider 30661247
